data_4318637
loop_
_publ_author_name
'Rhett C. Smith'
'Eugenijus Urnezius'
'Kin-Chung Lam'
'Arnold L. Rheingold'
'John D. Protasiewicz'

_publ_section_title
;
 Syntheses and Structural Characterizations of the Unsymmetrical
 Diphosphene DmpPPMes* (Dmp = 2,6-Mes2C6H3, Mes* = 2,4,6-tBu3C6H2) and the
 Cyclotetraphosphane [DmpPPPh]2
;
_journal_name_full 'Inorganic Chemistry'
_journal_page_first 5296
_journal_page_last 5299
_journal_paper_doi 10.1021/ic025759l
_journal_volume 41
_journal_year 2002
_chemical_formula_sum 'C62 H64 O0.5 P4'
_chemical_formula_weight 941.01
_chemical_melting_point ?
_chemical_name_common 1,3-bis(2,6-dimesitylphenyl)-2,4-diphenylcyclotetraphosphane
_chemical_name_systematic
; 
 ? 
;
_space_group_IT_number 2
_symmetry_cell_setting triclinic
_symmetry_space_group_name_Hall '-P 1'
_symmetry_space_group_name_H-M 'P -1'
_atom_sites_solution_hydrogens geom
_atom_sites_solution_primary direct
_atom_sites_solution_secondary difmap
_audit_creation_method SHELXL-97
_cell_angle_alpha 80.933(8)
_cell_angle_beta 78.112(7)
_cell_angle_gamma 62.186(6)
_cell_formula_units_Z 2
_cell_length_a 12.4811(13)
_cell_length_b 13.0376(13)
_cell_length_c 19.996(2)
_cell_measurement_reflns_used 8782
_cell_measurement_temperature 293(2)
_cell_measurement_theta_max 24.50
_cell_measurement_theta_min 1.99
_cell_volume 2809.1(5)
_computing_structure_refinement 'SHELXL-97 (Sheldrick, 1997)'
_computing_structure_solution 'SHELXS-97 (Sheldrick, 1990)'
_diffrn_ambient_temperature 293(2)
_diffrn_measured_fraction_theta_full 0.996
_diffrn_measured_fraction_theta_max 0.996
_diffrn_radiation_monochromator graphite
_diffrn_radiation_source 'fine-focus sealed tube'
_diffrn_radiation_type MoK\a
_diffrn_radiation_wavelength 0.71073
_diffrn_reflns_av_R_equivalents 0.0423
_diffrn_reflns_av_sigmaI/netI 0.1099
_diffrn_reflns_limit_h_max 14
_diffrn_reflns_limit_h_min -1
_diffrn_reflns_limit_k_max 14
_diffrn_reflns_limit_k_min -13
_diffrn_reflns_limit_l_max 22
_diffrn_reflns_limit_l_min -22
_diffrn_reflns_number 10151
_diffrn_reflns_theta_full 24.00
_diffrn_reflns_theta_max 24.00
_diffrn_reflns_theta_min 1.77
_exptl_absorpt_coefficient_mu 0.172
_exptl_absorpt_correction_type 'psi scans'
_exptl_crystal_colour colourless
_exptl_crystal_density_diffrn 1.113
_exptl_crystal_density_meas ?
_exptl_crystal_density_method 'not measured'
_exptl_crystal_description 'hexagonal prism'
_exptl_crystal_F_000 1000
_exptl_crystal_size_max 0.34
_exptl_crystal_size_mid 0.14
_exptl_crystal_size_min 0.14
_refine_diff_density_max 0.555
_refine_diff_density_min -0.264
_refine_diff_density_rms 0.077
_refine_ls_extinction_method none
_refine_ls_goodness_of_fit_ref 1.080
_refine_ls_hydrogen_treatment mixed
_refine_ls_matrix_type full
_refine_ls_number_parameters 599
_refine_ls_number_reflns 8782
_refine_ls_number_restraints 0
_refine_ls_restrained_S_all 1.080
_refine_ls_R_factor_all 0.1504
_refine_ls_R_factor_gt 0.0770
_refine_ls_shift/su_max 0.102
_refine_ls_shift/su_mean 0.003
_refine_ls_structure_factor_coef Fsqd
_refine_ls_weighting_details 'calc w=1/[\s^2^(Fo^2^)+(0.1187P)^2^+1.0076P] where P=(Fo^2^+2Fc^2^)/3'
_refine_ls_weighting_scheme calc
_refine_ls_wR_factor_gt 0.2072
_refine_ls_wR_factor_ref 0.2450
_reflns_number_gt 4941
_reflns_number_total 8782
_reflns_threshold_expression >2sigma(I)
_cod_data_source_file ic025759l_s1_2.cif
_cod_data_source_block ring10
_cod_depositor_comments
;
The following automatic conversions were performed:

'_chemical_melting_point' value 'not measured' was changed to '?' -
the value is undefined or not given.

Automatic conversion script
Id: cif_fix_values 1569 2011-02-09 13:29:24Z adriana 

The following automatic conversions were performed:

'_exptl_crystal_density_meas' value 'not measured' was changed to '?'
- the value is perceived as not measured.

Automatic conversion script
Id: cif_fix_values 3008 2015-01-20 13:52:24Z robertas 
;
_cod_original_cell_volume 2809.0(5)
_cod_original_formula_sum 'C62 H64 O0.50 P4'
_cod_database_code 4318637

loop_
_symmetry_equiv_pos_as_xyz
'x, y, z'
'-x, -y, -z'

loop_
_atom_site_label
_atom_site_type_symbol
_atom_site_fract_x
_atom_site_fract_y
_atom_site_fract_z
_atom_site_U_iso_or_equiv
_atom_site_adp_type
_atom_site_occupancy
_atom_site_symmetry_multiplicity
_atom_site_calc_flag
_atom_site_refinement_flags
_atom_site_disorder_assembly
_atom_site_disorder_group
P1 P 0.69348(14) 0.57193(13) 0.21979(8) 0.0366(4) Uani 1 1 d . . .
P2 P 0.80781(14) 0.61119(13) 0.27393(8) 0.0363(4) Uani 1 1 d . . .
P3 P 0.94816(13) 0.50182(12) 0.19167(7) 0.0345(4) Uani 1 1 d . . .
P4 P 0.84757(14) 0.39254(13) 0.22462(8) 0.0371(4) Uani 1 1 d . . .
C25 C 1.0965(5) 0.4240(5) 0.2249(3) 0.0363(13) Uani 1 1 d . . .
C2 C 0.5358(6) 0.5501(5) 0.3474(3) 0.0470(16) Uani 1 1 d . . .
C40 C 1.0678(5) 0.6049(5) 0.2782(3) 0.0393(14) Uani 1 1 d . . .
C6 C 0.4449(5) 0.6634(5) 0.2466(3) 0.0453(15) Uani 1 1 d . . .
C12 C 0.6775(6) 0.3424(5) 0.3733(3) 0.0472(16) Uani 1 1 d . . .
C31 C 1.1462(5) 0.2384(5) 0.1677(3) 0.0388(14) Uani 1 1 d . . .
C49 C 0.7624(5) 0.7640(5) 0.2399(3) 0.0423(15) Uani 1 1 d . . .
C32 C 1.1267(5) 0.1452(5) 0.2040(3) 0.0441(15) Uani 1 1 d . . .
C7 C 0.6397(6) 0.4586(5) 0.3820(3) 0.0435(15) Uani 1 1 d . . .
C1 C 0.5513(5) 0.5911(5) 0.2776(3) 0.0402(14) Uani 1 1 d . . .
C45 C 1.0179(6) 0.6272(6) 0.3469(3) 0.0470(16) Uani 1 1 d . . .
C30 C 1.1397(5) 0.4813(5) 0.2585(3) 0.0388(14) Uani 1 1 d . . .
C16 C 0.4552(5) 0.7029(6) 0.1718(3) 0.0486(16) Uani 1 1 d . . .
C26 C 1.1768(5) 0.3097(5) 0.2065(3) 0.0411(14) Uani 1 1 d . . .
C41 C 1.0625(5) 0.6967(5) 0.2295(3) 0.0452(15) Uani 1 1 d . . .
C55 C 0.8360(6) 0.3480(5) 0.1445(3) 0.0431(15) Uani 1 1 d . . .
C56 C 0.8252(6) 0.2447(5) 0.1495(3) 0.0507(17) Uani 1 1 d . . .
H56 H 0.8317 0.1994 0.1907 0.061 Uiso 1 1 calc R . .
C36 C 1.1564(6) 0.2515(5) 0.0967(3) 0.0489(16) Uani 1 1 d . . .
C27 C 1.2948(6) 0.2553(5) 0.2233(4) 0.0562(18) Uani 1 1 d . . .
H27 H 1.3467 0.1793 0.2119 0.067 Uiso 1 1 calc R . .
C60 C 0.8261(6) 0.4127(6) 0.0828(3) 0.0542(17) Uani 1 1 d . . .
H60 H 0.8340 0.4811 0.0783 0.065 Uiso 1 1 calc R . .
C54 C 0.7051(6) 0.8471(5) 0.2872(4) 0.0533(17) Uani 1 1 d . . .
H54 H 0.6954 0.8243 0.3336 0.064 Uiso 1 1 calc R . .
C8 C 0.6925(6) 0.4884(6) 0.4261(3) 0.0489(16) Uani 1 1 d . . .
C21 C 0.4707(6) 0.6308(6) 0.1224(4) 0.0544(17) Uani 1 1 d . . .
C28 C 1.3363(6) 0.3118(6) 0.2566(4) 0.067(2) Uani 1 1 d . . .
H28 H 1.4160 0.2753 0.2665 0.080 Uiso 1 1 calc R . .
C42 C 1.0091(6) 0.8089(5) 0.2509(4) 0.0532(17) Uani 1 1 d . . .
H42 H 1.0062 0.8695 0.2186 0.064 Uiso 1 1 calc R . .
C48 C 1.0225(7) 0.5308(7) 0.4004(3) 0.071(2) Uani 1 1 d . . .
H48A H 1.1036 0.4886 0.4123 0.106 Uiso 1 1 calc R . .
H48B H 1.0019 0.4791 0.3827 0.106 Uiso 1 1 calc R . .
H48C H 0.9649 0.5632 0.4405 0.106 Uiso 1 1 calc R . .
C33 C 1.1187(6) 0.0674(5) 0.1681(4) 0.0558(18) Uani 1 1 d . . .
H33 H 1.1062 0.0056 0.1919 0.067 Uiso 1 1 calc R . .
C11 C 0.7711(7) 0.2581(6) 0.4053(3) 0.0590(19) Uani 1 1 d . . .
H11 H 0.7963 0.1805 0.3990 0.071 Uiso 1 1 calc R . .
C34 C 1.1288(6) 0.0796(6) 0.0969(4) 0.062(2) Uani 1 1 d . . .
C29 C 1.2579(6) 0.4227(5) 0.2748(4) 0.0563(18) Uani 1 1 d . . .
H29 H 1.2846 0.4599 0.2988 0.068 Uiso 1 1 calc R . .
C9 C 0.7900(7) 0.3989(7) 0.4562(3) 0.0596(19) Uani 1 1 d . . .
H9 H 0.8290 0.4182 0.4835 0.072 Uiso 1 1 calc R . .
C24 C 0.4822(7) 0.5094(6) 0.1412(4) 0.070(2) Uani 1 1 d . . .
H24A H 0.5593 0.4602 0.1569 0.105 Uiso 1 1 calc R . .
H24B H 0.4780 0.4788 0.1016 0.105 Uiso 1 1 calc R . .
H24C H 0.4165 0.5121 0.1768 0.105 Uiso 1 1 calc R . .
C43 C 0.9607(6) 0.8334(6) 0.3177(4) 0.0589(19) Uani 1 1 d . . .
C44 C 0.9656(6) 0.7420(6) 0.3649(4) 0.0601(19) Uani 1 1 d . . .
H44 H 0.9326 0.7576 0.4104 0.072 Uiso 1 1 calc R . .
C57 C 0.8047(7) 0.2098(6) 0.0931(4) 0.065(2) Uani 1 1 d . . .
H57 H 0.7976 0.1411 0.0968 0.078 Uiso 1 1 calc R . .
C10 C 0.8300(7) 0.2849(6) 0.4470(3) 0.063(2) Uani 1 1 d . . .
C50 C 0.7763(7) 0.8007(6) 0.1712(3) 0.0599(19) Uani 1 1 d . . .
H50 H 0.8136 0.7467 0.1381 0.072 Uiso 1 1 calc R . .
C5 C 0.3293(6) 0.6971(6) 0.2852(4) 0.063(2) Uani 1 1 d . . .
H5 H 0.2601 0.7440 0.2646 0.076 Uiso 1 1 calc R . .
C17 C 0.4461(6) 0.8151(6) 0.1516(4) 0.0611(19) Uani 1 1 d . . .
C37 C 1.1145(7) 0.1279(6) 0.2805(3) 0.067(2) Uani 1 1 d . . .
H37A H 1.0525 0.1983 0.3002 0.100 Uiso 1 1 calc R . .
H37B H 1.1913 0.1082 0.2945 0.100 Uiso 1 1 calc R . .
H37C H 1.0919 0.0661 0.2959 0.100 Uiso 1 1 calc R . .
C53 C 0.6614(7) 0.9655(6) 0.2661(4) 0.067(2) Uani 1 1 d . . .
H53 H 0.6219 1.0207 0.2985 0.081 Uiso 1 1 calc R . .
C3 C 0.4180(7) 0.5868(7) 0.3843(4) 0.068(2) Uani 1 1 d . . .
H3 H 0.4078 0.5606 0.4301 0.082 Uiso 1 1 calc R . .
C35 C 1.1450(6) 0.1734(6) 0.0628(4) 0.0599(19) Uani 1 1 d . . .
H35 H 1.1484 0.1843 0.0154 0.072 Uiso 1 1 calc R . .
C59 C 0.8043(8) 0.3772(6) 0.0269(4) 0.075(2) Uani 1 1 d . . .
H59 H 0.7961 0.4230 -0.0142 0.090 Uiso 1 1 calc R . .
C46 C 1.1174(6) 0.6764(6) 0.1546(3) 0.0606(19) Uani 1 1 d . . .
H46C H 1.1108 0.6117 0.1419 0.091 Uiso 1 1 calc R . .
H46B H 1.2021 0.6598 0.1481 0.091 Uiso 1 1 calc R . .
H46A H 1.0738 0.7447 0.1264 0.091 Uiso 1 1 calc R . .
C20 C 0.4793(7) 0.6696(8) 0.0542(4) 0.071(2) Uani 1 1 d . . .
H20 H 0.4903 0.6206 0.0216 0.085 Uiso 1 1 calc R . .
C13 C 0.6452(8) 0.6117(6) 0.4430(4) 0.071(2) Uani 1 1 d . . .
H13A H 0.6088 0.6636 0.4054 0.107 Uiso 1 1 calc R . .
H13B H 0.7117 0.6237 0.4509 0.107 Uiso 1 1 calc R . .
H13C H 0.5848 0.6269 0.4834 0.107 Uiso 1 1 calc R . .
C18 C 0.4550(7) 0.8501(7) 0.0824(5) 0.077(2) Uani 1 1 d . . .
H18 H 0.4492 0.9238 0.0689 0.092 Uiso 1 1 calc R . .
C58 C 0.7949(8) 0.2760(7) 0.0319(4) 0.072(2) Uani 1 1 d . . .
H58 H 0.7820 0.2520 -0.0059 0.086 Uiso 1 1 calc R . .
C15 C 0.6166(7) 0.3069(6) 0.3308(4) 0.070(2) Uani 1 1 d . . .
H15A H 0.6565 0.2238 0.3298 0.105 Uiso 1 1 calc R . .
H15B H 0.6221 0.3416 0.2850 0.105 Uiso 1 1 calc R . .
H15C H 0.5319 0.3325 0.3503 0.105 Uiso 1 1 calc R . .
C4 C 0.3162(7) 0.6616(7) 0.3538(4) 0.074(2) Uani 1 1 d . . .
H4 H 0.2385 0.6880 0.3797 0.089 Uiso 1 1 calc R . .
C39 C 1.1777(7) 0.3495(6) 0.0552(4) 0.071(2) Uani 1 1 d . . .
H39A H 1.2215 0.3250 0.0106 0.106 Uiso 1 1 calc R . .
H39B H 1.2247 0.3700 0.0781 0.106 Uiso 1 1 calc R . .
H39C H 1.1002 0.4157 0.0505 0.106 Uiso 1 1 calc R . .
C51 C 0.7343(8) 0.9180(6) 0.1522(4) 0.078(2) Uani 1 1 d . . .
H51 H 0.7460 0.9419 0.1060 0.094 Uiso 1 1 calc R . .
C19 C 0.4723(7) 0.7776(9) 0.0323(4) 0.085(3) Uani 1 1 d . . .
C52 C 0.6761(8) 0.9999(6) 0.1993(5) 0.078(2) Uani 1 1 d . . .
H52 H 0.6469 1.0786 0.1853 0.094 Uiso 1 1 calc R . .
C23 C 0.4822(9) 0.8196(9) -0.0432(4) 0.119(4) Uani 1 1 d . . .
H23A H 0.4955 0.7593 -0.0706 0.178 Uiso 1 1 calc R . .
H23B H 0.5497 0.8386 -0.0554 0.178 Uiso 1 1 calc R . .
H23C H 0.4077 0.8873 -0.0513 0.178 Uiso 1 1 calc R . .
C22 C 0.4309(8) 0.8950(6) 0.2036(5) 0.084(3) Uani 1 1 d . . .
H22A H 0.4425 0.9602 0.1804 0.127 Uiso 1 1 calc R . .
H22B H 0.4905 0.8534 0.2340 0.127 Uiso 1 1 calc R . .
H22C H 0.3501 0.9220 0.2295 0.127 Uiso 1 1 calc R . .
C14 C 0.9378(9) 0.1885(7) 0.4795(4) 0.105(3) Uani 1 1 d . . .
H14A H 1.0074 0.1562 0.4446 0.158 Uiso 1 1 calc R . .
H14B H 0.9157 0.1287 0.5018 0.158 Uiso 1 1 calc R . .
H14C H 0.9578 0.2202 0.5126 0.158 Uiso 1 1 calc R . .
C47 C 0.9052(8) 0.9562(6) 0.3391(5) 0.090(3) Uani 1 1 d . . .
H47A H 0.9569 0.9618 0.3665 0.135 Uiso 1 1 calc R . .
H47B H 0.8255 0.9758 0.3654 0.135 Uiso 1 1 calc R . .
H47C H 0.8981 1.0091 0.2991 0.135 Uiso 1 1 calc R . .
C38 C 1.1211(8) -0.0070(7) 0.0580(4) 0.090(3) Uani 1 1 d . . .
H38A H 1.0669 -0.0360 0.0855 0.135 Uiso 1 1 calc R . .
H38B H 1.2012 -0.0704 0.0480 0.135 Uiso 1 1 calc R . .
H38C H 1.0903 0.0306 0.0160 0.135 Uiso 1 1 calc R . .
O100 O 0.7059 0.8837 0.5419 0.25(2) Uiso 0.25 1 d P . .
C101 C 0.6193 0.9314 0.5950 0.15(2) Uiso 0.25 1 d P . .
C103 C 0.6091 1.0266 0.5918 0.131(16) Uiso 0.25 1 d P . .
C104 C 0.6940 1.0346 0.5351 0.138(17) Uiso 0.25 1 d P . .
C105 C 0.7158 0.9555 0.5005 0.124(15) Uiso 0.25 1 d P . .
O200 O 0.6980 0.9058 0.4975 0.23(2) Uiso 0.25 1 d P . .
C203 C 0.6425 1.0660 0.5708 0.16(2) Uiso 0.25 1 d P . .
C204 C 0.6540 1.0206 0.4972 0.19(2) Uiso 0.25 1 d P . .
C202 C 0.6217 0.9679 0.6077 0.17(2) Uiso 0.25 1 d P . .
C201 C 0.6445 0.8841 0.5670 0.22(3) Uiso 0.25 1 d P . .

loop_
_atom_site_aniso_label
_atom_site_aniso_U_11
_atom_site_aniso_U_22
_atom_site_aniso_U_33
_atom_site_aniso_U_23
_atom_site_aniso_U_13
_atom_site_aniso_U_12
P1 0.0294(8) 0.0392(9) 0.0399(9) -0.0040(7) -0.0056(7) -0.0138(7)
P2 0.0343(9) 0.0348(8) 0.0392(9) -0.0066(7) -0.0049(7) -0.0140(7)
P3 0.0304(8) 0.0345(8) 0.0386(9) -0.0053(7) -0.0045(7) -0.0141(7)
P4 0.0347(9) 0.0369(9) 0.0394(9) -0.0057(7) -0.0039(7) -0.0155(7)
C25 0.032(3) 0.038(3) 0.043(3) -0.001(3) -0.005(3) -0.020(3)
C2 0.039(4) 0.048(4) 0.051(4) -0.009(3) 0.007(3) -0.020(3)
C40 0.038(3) 0.040(3) 0.049(4) -0.012(3) -0.007(3) -0.022(3)
C6 0.031(4) 0.043(4) 0.058(4) -0.012(3) -0.004(3) -0.013(3)
C12 0.049(4) 0.049(4) 0.044(4) -0.007(3) 0.002(3) -0.025(3)
C31 0.030(3) 0.030(3) 0.055(4) -0.008(3) -0.003(3) -0.011(3)
C49 0.037(4) 0.039(3) 0.051(4) -0.002(3) -0.009(3) -0.015(3)
C32 0.037(4) 0.037(3) 0.054(4) -0.005(3) -0.009(3) -0.013(3)
C7 0.043(4) 0.050(4) 0.035(3) -0.004(3) 0.004(3) -0.023(3)
C1 0.031(3) 0.039(3) 0.048(4) -0.009(3) -0.001(3) -0.013(3)
C45 0.048(4) 0.057(4) 0.045(4) -0.011(3) -0.011(3) -0.027(3)
C30 0.037(4) 0.039(3) 0.042(3) -0.004(3) -0.002(3) -0.019(3)
C16 0.029(3) 0.053(4) 0.059(4) 0.001(3) -0.017(3) -0.011(3)
C26 0.034(3) 0.036(3) 0.052(4) -0.007(3) -0.004(3) -0.014(3)
C41 0.041(4) 0.050(4) 0.055(4) -0.012(3) -0.001(3) -0.029(3)
C55 0.043(4) 0.045(4) 0.046(4) -0.008(3) -0.007(3) -0.022(3)
C56 0.055(4) 0.053(4) 0.055(4) -0.009(3) -0.003(3) -0.033(4)
C36 0.041(4) 0.045(4) 0.055(4) -0.015(3) 0.006(3) -0.015(3)
C27 0.041(4) 0.035(4) 0.091(5) -0.014(3) -0.017(4) -0.010(3)
C60 0.073(5) 0.055(4) 0.045(4) -0.011(3) -0.004(3) -0.037(4)
C54 0.053(4) 0.046(4) 0.061(4) -0.015(3) -0.004(3) -0.020(3)
C8 0.053(4) 0.059(4) 0.039(4) -0.007(3) 0.003(3) -0.031(4)
C21 0.039(4) 0.067(5) 0.057(4) -0.005(4) -0.018(3) -0.019(3)
C28 0.034(4) 0.054(4) 0.117(6) -0.014(4) -0.029(4) -0.013(4)
C42 0.050(4) 0.040(4) 0.079(5) -0.006(3) -0.008(4) -0.028(3)
C48 0.085(6) 0.084(5) 0.047(4) 0.003(4) -0.010(4) -0.043(5)
C33 0.049(4) 0.038(4) 0.085(5) -0.010(4) -0.011(4) -0.022(3)
C11 0.072(5) 0.048(4) 0.050(4) -0.003(3) -0.004(4) -0.023(4)
C34 0.052(4) 0.049(4) 0.087(6) -0.034(4) 0.003(4) -0.021(4)
C29 0.044(4) 0.047(4) 0.087(5) -0.012(4) -0.022(4) -0.021(3)
C9 0.068(5) 0.080(5) 0.037(4) -0.004(4) -0.009(3) -0.037(4)
C24 0.065(5) 0.069(5) 0.084(5) -0.019(4) -0.011(4) -0.032(4)
C43 0.052(4) 0.047(4) 0.085(5) -0.022(4) -0.008(4) -0.024(4)
C44 0.052(4) 0.075(5) 0.059(4) -0.032(4) -0.003(4) -0.027(4)
C57 0.069(5) 0.056(4) 0.088(6) -0.026(4) -0.002(4) -0.040(4)
C10 0.059(5) 0.061(5) 0.050(4) -0.002(4) -0.010(4) -0.011(4)
C50 0.067(5) 0.043(4) 0.058(4) -0.003(3) -0.004(4) -0.017(4)
C5 0.034(4) 0.076(5) 0.075(5) -0.016(4) -0.007(4) -0.017(4)
C17 0.041(4) 0.046(4) 0.086(6) 0.006(4) -0.029(4) -0.007(3)
C37 0.075(5) 0.065(5) 0.068(5) 0.003(4) -0.015(4) -0.038(4)
C53 0.062(5) 0.036(4) 0.091(6) -0.020(4) -0.004(4) -0.010(4)
C3 0.053(5) 0.079(5) 0.062(5) -0.006(4) 0.011(4) -0.028(4)
C35 0.055(4) 0.063(5) 0.054(4) -0.024(4) 0.007(3) -0.020(4)
C59 0.121(7) 0.066(5) 0.048(4) -0.004(4) -0.018(4) -0.048(5)
C46 0.057(5) 0.060(4) 0.062(4) -0.010(4) 0.009(4) -0.029(4)
C20 0.056(5) 0.087(6) 0.063(5) -0.007(4) -0.018(4) -0.023(4)
C13 0.096(6) 0.067(5) 0.059(4) -0.013(4) -0.008(4) -0.042(5)
C18 0.053(5) 0.058(5) 0.111(7) 0.028(5) -0.034(5) -0.020(4)
C58 0.099(6) 0.078(5) 0.057(5) -0.021(4) -0.008(4) -0.053(5)
C15 0.076(5) 0.066(5) 0.076(5) -0.008(4) -0.018(4) -0.034(4)
C4 0.042(5) 0.088(6) 0.078(6) -0.022(5) 0.016(4) -0.022(4)
C39 0.079(6) 0.064(5) 0.065(5) -0.003(4) 0.007(4) -0.036(4)
C51 0.090(6) 0.048(5) 0.078(5) 0.020(4) -0.015(5) -0.022(4)
C19 0.056(5) 0.113(8) 0.071(6) 0.015(6) -0.023(4) -0.027(5)
C52 0.082(6) 0.034(4) 0.102(7) 0.004(4) -0.008(5) -0.017(4)
C23 0.101(8) 0.159(10) 0.075(6) 0.036(6) -0.037(6) -0.045(7)
C22 0.073(6) 0.050(4) 0.126(7) -0.011(5) -0.041(5) -0.013(4)
C14 0.100(7) 0.093(7) 0.085(6) -0.004(5) -0.042(6) -0.002(6)
C47 0.093(6) 0.053(5) 0.126(7) -0.038(5) -0.013(6) -0.026(5)
C38 0.091(6) 0.087(6) 0.113(7) -0.047(5) -0.011(5) -0.046(5)

loop_
_atom_type_symbol
_atom_type_description
_atom_type_scat_dispersion_real
_atom_type_scat_dispersion_imag
_atom_type_scat_source
P P 0.1023 0.0942 'International Tables Vol C Tables 4.2.6.8 and 6.1.1.4'
C C 0.0033 0.0016 'International Tables Vol C Tables 4.2.6.8 and 6.1.1.4'
H H 0.0000 0.0000 'International Tables Vol C Tables 4.2.6.8 and 6.1.1.4'
O O 0.0106 0.0060 'International Tables Vol C Tables 4.2.6.8 and 6.1.1.4'

loop_
_geom_angle_atom_site_label_1
_geom_angle_atom_site_label_2
_geom_angle_atom_site_label_3
_geom_angle
_geom_angle_site_symmetry_1
_geom_angle_site_symmetry_3
_geom_angle_publ_flag
C1 P1 P2 109.0(2) . . ?
C1 P1 P4 114.9(2) . . ?
P2 P1 P4 82.84(7) . . ?
C49 P2 P1 98.7(2) . . ?
C49 P2 P3 105.7(2) . . ?
P1 P2 P3 78.33(7) . . ?
C25 P3 P2 107.65(19) . . ?
C25 P3 P4 107.45(18) . . ?
P2 P3 P4 82.07(7) . . ?
C55 P4 P1 97.1(2) . . ?
C55 P4 P3 105.1(2) . . ?
P1 P4 P3 78.02(7) . . ?
C30 C25 C26 118.5(5) . . ?
C30 C25 P3 121.8(4) . . ?
C26 C25 P3 118.8(4) . . ?
C3 C2 C1 119.4(6) . . ?
C3 C2 C7 117.2(6) . . ?
C1 C2 C7 123.1(5) . . ?
C45 C40 C41 120.0(5) . . ?
C45 C40 C30 119.6(5) . . ?
C41 C40 C30 120.1(5) . . ?
C5 C6 C1 120.0(6) . . ?
C5 C6 C16 119.0(6) . . ?
C1 C6 C16 121.0(5) . . ?
C11 C12 C7 119.5(6) . . ?
C11 C12 C15 118.9(6) . . ?
C7 C12 C15 121.6(6) . . ?
C36 C31 C32 120.0(5) . . ?
C36 C31 C26 121.2(5) . . ?
C32 C31 C26 118.1(5) . . ?
C54 C49 C50 118.2(6) . . ?
C54 C49 P2 116.5(5) . . ?
C50 C49 P2 125.2(5) . . ?
C33 C32 C31 119.2(6) . . ?
C33 C32 C37 118.9(6) . . ?
C31 C32 C37 121.9(6) . . ?
C12 C7 C8 120.1(6) . . ?
C12 C7 C2 118.9(6) . . ?
C8 C7 C2 120.9(6) . . ?
C2 C1 C6 118.5(5) . . ?
C2 C1 P1 129.0(5) . . ?
C6 C1 P1 112.5(4) . . ?
C44 C45 C40 118.1(6) . . ?
C44 C45 C48 120.5(6) . . ?
C40 C45 C48 121.4(6) . . ?
C29 C30 C25 119.5(5) . . ?
C29 C30 C40 115.6(5) . . ?
C25 C30 C40 124.9(5) . . ?
C21 C16 C17 119.7(6) . . ?
C21 C16 C6 120.6(6) . . ?
C17 C16 C6 119.7(6) . . ?
C27 C26 C25 119.8(5) . . ?
C27 C26 C31 115.3(5) . . ?
C25 C26 C31 125.0(5) . . ?
C42 C41 C40 118.9(6) . . ?
C42 C41 C46 119.2(6) . . ?
C40 C41 C46 121.8(5) . . ?
C60 C55 C56 118.3(6) . . ?
C60 C55 P4 125.2(5) . . ?
C56 C55 P4 116.2(5) . . ?
C57 C56 C55 120.3(6) . . ?
C35 C36 C31 119.1(6) . . ?
C35 C36 C39 118.7(6) . . ?
C31 C36 C39 122.2(6) . . ?
C28 C27 C26 121.4(6) . . ?
C55 C60 C59 120.8(6) . . ?
C49 C54 C53 120.7(6) . . ?
C7 C8 C9 118.0(6) . . ?
C7 C8 C13 121.8(6) . . ?
C9 C8 C13 120.2(6) . . ?
C20 C21 C16 119.3(7) . . ?
C20 C21 C24 118.8(7) . . ?
C16 C21 C24 121.9(6) . . ?
C29 C28 C27 118.9(6) . . ?
C43 C42 C41 122.5(6) . . ?
C32 C33 C34 121.3(6) . . ?
C12 C11 C10 122.0(6) . . ?
C35 C34 C33 118.2(6) . . ?
C35 C34 C38 121.0(7) . . ?
C33 C34 C38 120.8(7) . . ?
C28 C29 C30 121.9(6) . . ?
C10 C9 C8 122.5(7) . . ?
C42 C43 C44 117.8(6) . . ?
C42 C43 C47 120.9(7) . . ?
C44 C43 C47 121.3(7) . . ?
C43 C44 C45 122.7(6) . . ?
C58 C57 C56 120.4(6) . . ?
C9 C10 C11 117.8(6) . . ?
C9 C10 C14 121.7(7) . . ?
C11 C10 C14 120.5(7) . . ?
C51 C50 C49 119.7(7) . . ?
C4 C5 C6 120.7(7) . . ?
C18 C17 C16 118.7(7) . . ?
C18 C17 C22 120.0(7) . . ?
C16 C17 C22 121.2(7) . . ?
C52 C53 C54 120.4(7) . . ?
C4 C3 C2 120.9(7) . . ?
C36 C35 C34 122.2(6) . . ?
C58 C59 C60 120.6(7) . . ?
C19 C20 C21 122.8(8) . . ?
C17 C18 C19 121.9(8) . . ?
C59 C58 C57 119.6(7) . . ?
C5 C4 C3 120.3(7) . . ?
C52 C51 C50 121.7(7) . . ?
C20 C19 C18 117.5(8) . . ?
C20 C19 C23 122.4(9) . . ?
C18 C19 C23 120.1(9) . . ?
C53 C52 C51 119.2(7) . . ?
C201 O100 O200 115.572(7) . . ?
C201 O100 C105 129.768(8) . . ?
O200 O100 C105 41.996(6) . . ?
C201 O100 C101 34.282(4) . . ?
O200 O100 C101 125.134(8) . . ?
C105 O100 C101 111.432(9) . . ?
C201 O100 C202 52.376(5) . . ?
O200 O100 C202 124.848(8) . . ?
C105 O100 C202 99.280(9) . . ?
C101 O100 C202 18.094(2) . . ?
C201 O100 C204 104.790(9) . . ?
O200 O100 C204 48.234(7) . . ?
C105 O100 C204 25.094(4) . . ?
C101 O100 C204 88.952(10) . . ?
C202 O100 C204 80.428(9) . . ?
C201 O100 C104 108.228(8) . . ?
O200 O100 C104 78.432(8) . . ?
C105 O100 C104 39.134(5) . . ?
C101 O100 C104 78.150(8) . . ?
C202 O100 C104 62.541(7) . . ?
C204 O100 C104 33.884(5) . . ?
C202 C101 C201 152.174(7) . . ?
C202 C101 C103 30.640(4) . . ?
C201 C101 C103 132.752(8) . . ?
C202 C101 O100 116.966(8) . . ?
C201 C101 O100 35.208(5) . . ?
C103 C101 O100 103.477(8) . . ?
C202 C101 C203 39.497(5) . . ?
C201 C101 C203 118.349(8) . . ?
C103 C101 C203 16.335(3) . . ?
O100 C101 C203 87.317(8) . . ?
C202 C103 C203 142.820(9) . . ?
C202 C103 C101 24.000(4) . . ?
C203 C103 C101 139.810(7) . . ?
C202 C103 C104 116.816(11) . . ?
C203 C103 C104 34.159(4) . . ?
C101 C103 C104 106.256(9) . . ?
C202 C103 C201 40.661(6) . . ?
C203 C103 C201 122.957(9) . . ?
C101 C103 C201 18.899(3) . . ?
C104 C103 C201 88.815(9) . . ?
C202 C103 C204 109.514(9) . . ?
C203 C103 C204 60.677(6) . . ?
C101 C103 C204 88.765(9) . . ?
C104 C103 C204 34.748(4) . . ?
C201 C103 C204 70.017(9) . . ?
C203 C104 C204 114.110(7) . . ?
C203 C104 C105 135.662(4) . . ?
C204 C104 C105 42.528(5) . . ?
C203 C104 C103 32.166(4) . . ?
C204 C104 C103 96.381(7) . . ?
C105 C104 C103 104.277(7) . . ?
C203 C104 C202 50.712(7) . . ?
C204 C104 C202 94.515(7) . . ?
C105 C104 C202 88.961(8) . . ?
C103 C104 C202 20.670(4) . . ?
C203 C104 O100 103.941(7) . . ?
C204 C104 O100 65.943(8) . . ?
C105 C104 O100 37.528(6) . . ?
C103 C104 O100 72.112(8) . . ?
C202 C104 O100 53.492(7) . . ?
C203 C104 O200 121.677(6) . . ?
C204 C104 O200 41.811(5) . . ?
C105 C104 O200 14.010(3) . . ?
C103 C104 O200 90.308(8) . . ?
C202 C104 O200 75.692(8) . . ?
O100 C104 O200 27.301(4) . . ?
O200 C105 C204 109.015(11) . . ?
O200 C105 O100 49.543(6) . . ?
C204 C105 O100 118.480(9) . . ?
O200 C105 C104 143.980(5) . . ?
C204 C105 C104 58.797(8) . . ?
O100 C105 C104 103.338(9) . . ?
O200 C105 C201 50.880(7) . . ?
C204 C105 C201 98.254(9) . . ?
O100 C105 C201 20.333(4) . . ?
C104 C105 C201 95.078(8) . . ?
O200 C105 C203 125.845(6) . . ?
C204 C105 C203 56.000(9) . . ?
O100 C105 C203 89.238(9) . . ?
C104 C105 C203 18.165(2) . . ?
C201 C105 C203 78.137(8) . . ?
C105 O200 O100 88.461(7) . . ?
C105 O200 C204 36.819(5) . . ?
O100 O200 C204 101.511(9) . . ?
C105 O200 C201 104.240(8) . . ?
O100 O200 C201 30.628(5) . . ?
C204 O200 C201 98.500(10) . . ?
C105 O200 C104 22.009(3) . . ?
O100 O200 C104 74.267(8) . . ?
C204 O200 C104 32.326(5) . . ?
C201 O200 C104 83.812(8) . . ?
C103 C203 C104 113.674(6) . . ?
C103 C203 C202 17.561(4) . . ?
C104 C203 C202 102.317(8) . . ?
C103 C203 C204 93.227(7) . . ?
C104 C203 C204 36.831(5) . . ?
C202 C203 C204 91.235(7) . . ?
C103 C203 C101 23.855(4) . . ?
C104 C203 C101 90.414(7) . . ?
C202 C203 C101 14.680(2) . . ?
C204 C203 C101 76.557(8) . . ?
C103 C203 C105 88.326(8) . . ?
C104 C203 C105 26.173(3) . . ?
C202 C203 C105 79.408(8) . . ?
C204 C203 C105 25.486(4) . . ?
C101 C203 C105 66.054(7) . . ?
C105 C204 C104 78.675(10) . . ?
C105 C204 O200 34.166(7) . . ?
C104 C204 O200 105.863(9) . . ?
C105 C204 C203 98.515(11) . . ?
C104 C204 C203 29.059(4) . . ?
O200 C204 C203 114.102(8) . . ?
C105 C204 O100 36.426(6) . . ?
C104 C204 O100 80.173(9) . . ?
O200 C204 O100 30.255(5) . . ?
C203 C204 O100 83.888(9) . . ?
C105 C204 C103 92.977(11) . . ?
C104 C204 C103 48.872(6) . . ?
O200 C204 C103 95.456(10) . . ?
C203 C204 C103 26.097(4) . . ?
O100 C204 C103 66.389(9) . . ?
C101 C202 C103 125.360(6) . . ?
C101 C202 C201 16.116(4) . . ?
C103 C202 C201 118.547(8) . . ?
C101 C202 C203 125.823(6) . . ?
C103 C202 C203 19.619(6) . . ?
C201 C202 C203 113.885(8) . . ?
C101 C202 O100 44.939(7) . . ?
C103 C202 O100 102.147(9) . . ?
C201 C202 O100 28.823(4) . . ?
C203 C202 O100 90.772(9) . . ?
C101 C202 C104 103.053(9) . . ?
C103 C202 C104 42.514(9) . . ?
C201 C202 C104 88.957(9) . . ?
C203 C202 C104 26.972(4) . . ?
O100 C202 C104 63.967(8) . . ?
C101 C201 O100 110.510(8) . . ?
C101 C201 C202 11.710(3) . . ?
O100 C201 C202 98.801(7) . . ?
C101 C201 O200 121.035(9) . . ?
O100 C201 O200 33.800(3) . . ?
C202 C201 O200 111.349(9) . . ?
C101 C201 C105 97.343(10) . . ?
O100 C201 C105 29.899(4) . . ?
C202 C201 C105 86.969(9) . . ?
O200 C201 C105 24.880(3) . . ?
C101 C201 C103 28.349(5) . . ?
O100 C201 C103 88.311(9) . . ?
C202 C201 C103 20.792(3) . . ?
O200 C201 C103 92.765(10) . . ?
C105 C201 C103 69.713(9) . . ?

loop_
_geom_bond_atom_site_label_1
_geom_bond_atom_site_label_2
_geom_bond_distance
_geom_bond_site_symmetry_2
_geom_bond_publ_flag
P1 C1 1.838(6) . ?
P1 P2 2.228(2) . ?
P1 P4 2.233(2) . ?
P2 C49 1.852(6) . ?
P2 P3 2.242(2) . ?
P3 C25 1.855(6) . ?
P3 P4 2.252(2) . ?
P4 C55 1.842(6) . ?
C25 C30 1.409(8) . ?
C25 C26 1.409(7) . ?
C2 C3 1.394(9) . ?
C2 C1 1.422(8) . ?
C2 C7 1.501(9) . ?
C40 C45 1.402(8) . ?
C40 C41 1.404(8) . ?
C40 C30 1.504(8) . ?
C6 C5 1.389(9) . ?
C6 C1 1.421(8) . ?
C6 C16 1.502(9) . ?
C12 C11 1.368(9) . ?
C12 C7 1.389(8) . ?
C12 C15 1.495(9) . ?
C31 C36 1.389(8) . ?
C31 C32 1.410(8) . ?
C31 C26 1.515(8) . ?
C49 C54 1.380(8) . ?
C49 C50 1.384(8) . ?
C32 C33 1.383(8) . ?
C32 C37 1.497(9) . ?
C7 C8 1.396(8) . ?
C45 C44 1.398(9) . ?
C45 C48 1.505(9) . ?
C30 C29 1.391(8) . ?
C16 C21 1.394(9) . ?
C16 C17 1.412(9) . ?
C26 C27 1.392(8) . ?
C41 C42 1.392(8) . ?
C41 C46 1.522(8) . ?
C55 C60 1.373(8) . ?
C55 C56 1.401(8) . ?
C56 C57 1.392(9) . ?
C36 C35 1.381(9) . ?
C36 C39 1.511(9) . ?
C27 C28 1.380(9) . ?
C60 C59 1.395(9) . ?
C54 C53 1.401(9) . ?
C8 C9 1.401(9) . ?
C8 C13 1.500(9) . ?
C21 C20 1.378(10) . ?
C21 C24 1.514(9) . ?
C28 C29 1.371(9) . ?
C42 C43 1.368(9) . ?
C33 C34 1.392(10) . ?
C11 C10 1.394(10) . ?
C34 C35 1.384(10) . ?
C34 C38 1.515(9) . ?
C9 C10 1.360(9) . ?
C43 C44 1.384(10) . ?
C43 C47 1.512(9) . ?
C57 C58 1.374(10) . ?
C10 C14 1.528(10) . ?
C50 C51 1.382(9) . ?
C5 C4 1.378(10) . ?
C17 C18 1.385(10) . ?
C17 C22 1.509(10) . ?
C53 C52 1.343(10) . ?
C3 C4 1.384(10) . ?
C59 C58 1.365(10) . ?
C20 C19 1.374(11) . ?
C18 C19 1.400(12) . ?
C51 C52 1.367(10) . ?
C19 C23 1.524(11) . ?
O100 C201 0.8238 . ?
O100 O200 0.89955(11) . ?
O100 C105 1.18181(12) . ?
O100 C101 1.33830(17) . ?
O100 C202 1.6886(2) . ?
O100 C204 1.7494(2) . ?
O100 C104 1.88774(19) . ?
C101 C202 0.5884 . ?
C101 C201 0.80484(10) . ?
C101 C103 1.17988(12) . ?
C101 C203 1.88270(18) . ?
C103 C202 0.7373 . ?
C103 C203 0.8205 . ?
C103 C104 1.41157(17) . ?
C103 C201 1.8246(2) . ?
C103 C204 1.8624(2) . ?
C104 C203 0.86543(12) . ?
C104 C204 1.06811(10) . ?
C104 C105 1.22445(13) . ?
C104 C202 1.86421(16) . ?
C104 O200 1.92138(17) . ?
C105 O200 0.7910 . ?
C105 C204 0.8441 . ?
C105 C201 1.82233(15) . ?
C105 C203 1.9401(2) . ?
O200 C204 1.33165(14) . ?
O200 C201 1.45862(16) . ?
C203 C202 1.47683(15) . ?
C203 C204 1.62635(18) . ?
C202 C201 1.35340(15) . ?
